data_4088786
loop_
_publ_author_name
'Deo, Claire'
'Bogliotti, Nicolas'
'Retailleau, Pascal'
'Xie, Juan'

_publ_section_title
;
 Triphenylphosphine Photorelease and Induction of Catalytic Activity from
 Ruthenium-Arene Complexes Bearing a Photoswitchable o-Tosylamide
 Azobenzene Ligand
;
_journal_issue 16
_journal_name_full Organometallics
_journal_page_first 2694
_journal_paper_doi 10.1021/acs.organomet.6b00431
_journal_volume 35
_journal_year 2016
_chemical_formula_moiety 'C43 H61 N3 O2 P Ru S, F6 P'
_chemical_formula_sum 'C43 H61 F6 N3 O2 P2 Ru S'
_chemical_formula_weight 961.01
_space_group_crystal_system triclinic
_space_group_IT_number 2
_space_group_name_Hall '-P 1'
_space_group_name_H-M_alt 'P -1'
_atom_sites_solution_hydrogens geom
_atom_sites_solution_primary direct
_atom_sites_solution_secondary difmap
_audit_creation_method SHELXL-2014/7
_cell_angle_alpha 81.341(4)
_cell_angle_beta 85.254(4)
_cell_angle_gamma 74.297(4)
_cell_formula_units_Z 2
_cell_length_a 10.2681(7)
_cell_length_b 14.6075(10)
_cell_length_c 15.5975(11)
_cell_measurement_reflns_used 958
_cell_measurement_temperature 293(2)
_cell_measurement_theta_max 27.5
_cell_measurement_theta_min 3.4
_cell_volume 2224.3(3)
_computing_cell_refinement
;
CrystalClear-SM Expert 2.1 b45 (Rigaku, 2015)
;
_computing_data_collection
;
CrystalClear-SM Expert 2.1 b45 (Rigaku, 2015)
;
_computing_data_reduction
;
CrystalClear-SM Expert 2.1 b45 (Rigaku, 2015)
;
_computing_structure_refinement 'SHELXL-2014/7 (Sheldrick, 2015)'
_computing_structure_solution 'SHELXT (Sheldrick, 2015)'
_diffrn_ambient_temperature 293(2)
_diffrn_detector PILT
_diffrn_detector_area_resol_mean 5.8140
_diffrn_measured_fraction_theta_full 0.994
_diffrn_measured_fraction_theta_max 0.994
_diffrn_measurement_details
;
scan:
	Number of images: 252
	           Slice: -91.0000 - 35.0000
	     Image width: 0.5000
	        Exp time: 60.0000
	   Rotation axis: Omega
	           Omega: 0.0000
	           Kappa: -8.0000
	             Phi: 0.0000
	             XTD: 30.0000
	          2theta: -1.0000
scan:
	Number of images: 248
	           Slice: -91.0000 - 33.0000
	     Image width: 0.5000
	        Exp time: 60.0000
	   Rotation axis: Omega
	           Omega: 0.0000
	           Kappa: -72.0000
	             Phi: 0.0000
	             XTD: 30.0000
	          2theta: -1.0000
scan:
	Number of images: 194
	           Slice: -64.0000 - 33.0000
	     Image width: 0.5000
	        Exp time: 60.0000
	   Rotation axis: Omega
	           Omega: 0.0000
	           Kappa: -72.0000
	             Phi: -144.0000
	             XTD: 30.0000
	          2theta: -1.0000
scan:
	Number of images: 128
	           Slice: -53.0000 - 11.0000
	     Image width: 0.5000
	        Exp time: 60.0000
	   Rotation axis: Omega
	           Omega: 0.0000
	           Kappa: -72.0000
	             Phi: -72.0000
	             XTD: 30.0000
	          2theta: -1.0000
scan:
	Number of images: 95
	           Slice: -66.5000 - -19.0000
	     Image width: 0.5000
	        Exp time: 60.0000
	   Rotation axis: Omega
	           Omega: 0.0000
	           Kappa: -72.0000
	             Phi: 72.0000
	             XTD: 30.0000
	          2theta: -1.0000
scan:
	Number of images: 90
	           Slice: -4.0000 - 41.0000
	     Image width: 0.5000
	        Exp time: 60.0000
	   Rotation axis: Omega
	           Omega: 0.0000
	           Kappa: 40.0000
	             Phi: -108.0000
	             XTD: 30.0000
	          2theta: -1.0000

;
_diffrn_measurement_device
;
AFC12 (Right): Kappa 3 circle
;
_diffrn_measurement_device_type
;
Rigaku Pilatus 200K
;
_diffrn_measurement_method 'profile data from \w-scans'
_diffrn_measurement_specimen_support Fiber
_diffrn_orient_matrix_type d*Trek
_diffrn_orient_matrix_UB_11 0.030944
_diffrn_orient_matrix_UB_12 -0.078465
_diffrn_orient_matrix_UB_13 0.056032
_diffrn_orient_matrix_UB_21 -0.005368
_diffrn_orient_matrix_UB_22 -0.025571
_diffrn_orient_matrix_UB_23 -0.066828
_diffrn_orient_matrix_UB_31 0.060116
_diffrn_orient_matrix_UB_32 0.024037
_diffrn_orient_matrix_UB_33 -0.004715
_diffrn_radiation_monochromator Confocal
_diffrn_radiation_type MoK\a
_diffrn_radiation_wavelength 0.71075
_diffrn_reflns_av_R_equivalents 0.1249
_diffrn_reflns_av_unetI/netI 0.0768
_diffrn_reflns_Laue_measured_fraction_full 0.994
_diffrn_reflns_Laue_measured_fraction_max 0.994
_diffrn_reflns_limit_h_max 12
_diffrn_reflns_limit_h_min -11
_diffrn_reflns_limit_k_max 17
_diffrn_reflns_limit_k_min -17
_diffrn_reflns_limit_l_max 18
_diffrn_reflns_limit_l_min -18
_diffrn_reflns_number 37485
_diffrn_reflns_point_group_measured_fraction_full 0.994
_diffrn_reflns_point_group_measured_fraction_max 0.994
_diffrn_reflns_theta_full 25.242
_diffrn_reflns_theta_max 25.348
_diffrn_reflns_theta_min 3.651
_diffrn_reflns_transf_matrix_11 0.030944
_diffrn_reflns_transf_matrix_12 -0.078465
_diffrn_reflns_transf_matrix_13 0.056032
_diffrn_reflns_transf_matrix_21 -0.005368
_diffrn_reflns_transf_matrix_22 -0.025571
_diffrn_reflns_transf_matrix_23 -0.066828
_diffrn_reflns_transf_matrix_31 0.060116
_diffrn_reflns_transf_matrix_32 0.024037
_diffrn_reflns_transf_matrix_33 -0.004715
_diffrn_source MicroMax003_Mo
_exptl_absorpt_coefficient_mu 0.536
_exptl_absorpt_correction_T_max 0.98
_exptl_absorpt_correction_T_min 0.69
_exptl_absorpt_correction_type multi-scan
_exptl_absorpt_process_details 'REQAB, (Higashi,1998)'
_exptl_crystal_colour brown-red
_exptl_crystal_density_diffrn 1.435
_exptl_crystal_description platelet
_exptl_crystal_F_000 1000
_exptl_crystal_size_max 0.180
_exptl_crystal_size_mid 0.09
_exptl_crystal_size_min 0.03
_refine_diff_density_max 0.517
_refine_diff_density_min -0.360
_refine_diff_density_rms 0.073
_refine_ls_extinction_method none
_refine_ls_goodness_of_fit_ref 1.029
_refine_ls_hydrogen_treatment constr
_refine_ls_matrix_type full
_refine_ls_number_parameters 642
_refine_ls_number_reflns 8107
_refine_ls_number_restraints 312
_refine_ls_restrained_S_all 1.088
_refine_ls_R_factor_all 0.0936
_refine_ls_R_factor_gt 0.0531
_refine_ls_shift/su_max 0.001
_refine_ls_shift/su_mean 0.000
_refine_ls_structure_factor_coef Fsqd
_refine_ls_weighting_details 'w=1/[\s^2^(Fo^2^)+(0.0494P)^2^+1.8862P] where P=(Fo^2^+2Fc^2^)/3'
_refine_ls_weighting_scheme calc
_refine_ls_wR_factor_gt 0.1104
_refine_ls_wR_factor_ref 0.1307
_reflns_Friedel_coverage 0.000
_reflns_number_gt 5557
_reflns_number_total 8109
_reflns_threshold_expression 'I > 2\s(I)'
_cod_data_source_file om6b00431_si_001.cif
_cod_data_source_block Z5
_cod_database_code 4088786
_shelx_shelxl_version_number 2014/7
_shelx_space_group_comment
;
The symmetry employed for this shelxl refinement is uniquely defined
by the following loop, which should always be used as a source of
symmetry information in preference to the above space-group names.
They are only intended as comments.
;

loop_
_space_group_symop_operation_xyz
'x, y, z'
'-x, -y, -z'

loop_
_atom_site_label
_atom_site_type_symbol
_atom_site_fract_x
_atom_site_fract_y
_atom_site_fract_z
_atom_site_U_iso_or_equiv
_atom_site_adp_type
_atom_site_occupancy
_atom_site_site_symmetry_order
_atom_site_calc_flag
_atom_site_refinement_flags_posn
_atom_site_refinement_flags_adp
_atom_site_refinement_flags_occupancy
_atom_site_disorder_assembly
_atom_site_disorder_group
Ru1 Ru 0.64047(4) 0.63025(3) 0.73836(2) 0.03998(13) Uani 1 1 d . . . . .
C1 C 0.9247(5) 0.5983(3) 0.6926(3) 0.0418(10) Uani 1 1 d . . . . .
O1 O 0.6290(4) 0.6256(3) 0.9463(2) 0.0628(10) Uani 1 1 d . . . . .
S1 S 0.77224(13) 0.59638(10) 0.93064(7) 0.0501(3) Uani 1 1 d . . . . .
N1 N 0.7973(4) 0.6565(3) 0.6601(2) 0.0413(9) Uani 1 1 d . . . . .
N2 N 0.7766(4) 0.7078(3) 0.5863(2) 0.0462(9) Uani 1 1 d . . . . .
O2 O 0.8426(4) 0.5020(3) 0.9692(2) 0.0640(10) Uani 1 1 d . . . . .
C2 C 0.9222(5) 0.5734(3) 0.7837(3) 0.0442(11) Uani 1 1 d . . . . .
P1 P 0.56812(15) 0.79356(10) 0.75830(9) 0.0524(3) Uani 1 1 d . . . . .
C9 C 0.9462(7) 0.7567(5) 0.3772(4) 0.0731(17) Uani 1 1 d . . . . .
H9 H 0.9334 0.7541 0.3194 0.088 Uiso 1 1 calc R U . . .
C8 C 0.8597(6) 0.7282(4) 0.4408(3) 0.0563(13) Uani 1 1 d . . . . .
H8 H 0.7873 0.7075 0.4263 0.068 Uiso 1 1 calc R U . . .
C7 C 0.8809(5) 0.7304(3) 0.5266(3) 0.0470(11) Uani 1 1 d . . . . .
C19 C 0.9952(9) 0.8584(6) 1.1115(5) 0.103(3) Uani 1 1 d . . . . .
H19A H 1.0877 0.8272 1.1246 0.154 Uiso 1 1 calc R U . . .
H19B H 0.9424 0.8693 1.1645 0.154 Uiso 1 1 calc R U . . .
H19C H 0.9905 0.9187 1.0759 0.154 Uiso 1 1 calc R U . . .
C20 C 0.5224(6) 0.5986(4) 0.6367(3) 0.0580(14) Uani 1 1 d . . . . .
C21 C 0.6402(6) 0.5192(4) 0.6511(3) 0.0542(13) Uani 1 1 d . . . . .
C22 C 0.6693(6) 0.4701(4) 0.7359(3) 0.0533(13) Uani 1 1 d . . . . .
C23 C 0.5711(6) 0.4962(4) 0.8053(3) 0.0500(12) Uani 1 1 d . . . . .
C24 C 0.4559(5) 0.5734(4) 0.7921(3) 0.0524(13) Uani 1 1 d . . . . .
C25 C 0.4310(5) 0.6253(4) 0.7076(3) 0.0536(13) Uani 1 1 d . . . . .
C26 C 0.7367(8) 0.4878(5) 0.5761(4) 0.085(2) Uani 1 1 d . . . . .
H26A H 0.6861 0.4897 0.5265 0.128 Uiso 1 1 calc R U . . .
H26B H 0.7908 0.4236 0.5921 0.128 Uiso 1 1 calc R U . . .
H26C H 0.7946 0.5302 0.5621 0.128 Uiso 1 1 calc R U . . .
C27 C 0.4941(8) 0.6482(5) 0.5455(4) 0.085(2) Uani 1 1 d . . . . .
H27A H 0.4251 0.6266 0.5230 0.128 Uiso 1 1 calc R U . . .
H27B H 0.5753 0.6333 0.5094 0.128 Uiso 1 1 calc R U . . .
H27C H 0.4639 0.7163 0.5461 0.128 Uiso 1 1 calc R U . . .
C28 C 0.2988(7) 0.6997(5) 0.6922(5) 0.084(2) Uani 1 1 d . . . . .
H28A H 0.2263 0.6690 0.6987 0.126 Uiso 1 1 calc R U . . .
H28B H 0.3010 0.7333 0.6344 0.126 Uiso 1 1 calc R U . . .
H28C H 0.2847 0.7443 0.7335 0.126 Uiso 1 1 calc R U . . .
C29 C 0.3536(6) 0.5944(5) 0.8673(4) 0.0753(18) Uani 1 1 d . . . . .
H29A H 0.3112 0.5427 0.8819 0.113 Uiso 1 1 calc R U . . .
H29B H 0.2861 0.6530 0.8510 0.113 Uiso 1 1 calc R U . . .
H29C H 0.3990 0.6007 0.9167 0.113 Uiso 1 1 calc R U . . .
C30 C 0.5922(7) 0.4341(4) 0.8916(3) 0.0691(17) Uani 1 1 d . . . . .
H30A H 0.5911 0.3699 0.8851 0.104 Uiso 1 1 calc R U . . .
H30B H 0.5209 0.4593 0.9323 0.104 Uiso 1 1 calc R U . . .
H30C H 0.6778 0.4332 0.9126 0.104 Uiso 1 1 calc R U . . .
C31 C 0.7957(7) 0.3916(4) 0.7547(4) 0.0787(18) Uani 1 1 d . . . . .
H31A H 0.7798 0.3310 0.7489 0.118 Uiso 1 1 calc R U . . .
H31B H 0.8209 0.3905 0.8128 0.118 Uiso 1 1 calc R U . . .
H31C H 0.8675 0.4028 0.7145 0.118 Uiso 1 1 calc R U . . .
C32 C 0.4993(6) 0.8706(4) 0.6592(4) 0.0696(16) Uani 1 1 d D U . . .
H32A H 0.5751 0.8808 0.6211 0.084 Uiso 1 1 calc R U . . .
H32B H 0.4526 0.8354 0.6301 0.084 Uiso 1 1 calc R U . . .
C33 C 0.4053(9) 0.9659(5) 0.6682(5) 0.115(3) Uani 1 1 d D U . . .
H33A H 0.4526 1.0029 0.6947 0.138 Uiso 1 1 calc R U . . .
H33B H 0.3304 0.9566 0.7077 0.138 Uiso 1 1 calc R U . . .
C34 C 0.3487(11) 1.0236(6) 0.5853(6) 0.136(4) Uani 1 1 d D U . . .
H34A H 0.2932 1.0854 0.5988 0.163 Uiso 1 1 calc R U . . .
H34B H 0.4238 1.0356 0.5474 0.163 Uiso 1 1 calc R U . . .
C35 C 0.2686(10) 0.9831(7) 0.5373(6) 0.135(3) Uani 1 1 d D U . . .
H35A H 0.2372 1.0269 0.4864 0.203 Uiso 1 1 calc R U . . .
H35B H 0.1922 0.9720 0.5731 0.203 Uiso 1 1 calc R U . . .
H35C H 0.3230 0.9234 0.5205 0.203 Uiso 1 1 calc R U . . .
C36 C 0.4346(8) 0.8153(5) 0.8447(4) 0.0850(19) Uani 1 1 d D U . . .
H36A H 0.3487 0.8233 0.8190 0.102 Uiso 0.782(11) 1 calc R U P A 1
H36B H 0.4491 0.7577 0.8866 0.102 Uiso 0.782(11) 1 calc R U P A 1
H36C H 0.3509 0.8368 0.8142 0.102 Uiso 0.218(11) 1 calc R U P A 2
H36D H 0.4360 0.7519 0.8747 0.102 Uiso 0.218(11) 1 calc R U P A 2
C37 C 0.4202(19) 0.8986(11) 0.8937(8) 0.118(4) Uani 0.782(11) 1 d D U P A 1
H37A H 0.3926 0.9580 0.8547 0.141 Uiso 0.782(11) 1 calc R U P A 1
H37B H 0.5071 0.8956 0.9157 0.141 Uiso 0.782(11) 1 calc R U P A 1
C38 C 0.3172(15) 0.8980(10) 0.9684(8) 0.121(4) Uani 0.782(11) 1 d D U P A 1
H38A H 0.2270 0.9204 0.9462 0.145 Uiso 0.782(11) 1 calc R U P A 1
H38B H 0.3284 0.8327 0.9969 0.145 Uiso 0.782(11) 1 calc R U P A 1
C39 C 0.330(3) 0.9583(14) 1.0314(13) 0.172(7) Uani 0.782(11) 1 d . U P A 1
H39A H 0.3493 1.0160 1.0017 0.258 Uiso 0.782(11) 1 calc R U P A 1
H39B H 0.4028 0.9244 1.0686 0.258 Uiso 0.782(11) 1 calc R U P A 1
H39C H 0.2472 0.9743 1.0657 0.258 Uiso 0.782(11) 1 calc R U P A 1
C37B C 0.410(8) 0.885(4) 0.924(3) 0.118(4) Uani 0.218(11) 1 d D U P A 2
H37C H 0.4981 0.8956 0.9307 0.141 Uiso 0.218(11) 1 calc R U P A 2
H37D H 0.3531 0.9463 0.9004 0.141 Uiso 0.218(11) 1 calc R U P A 2
C38B C 0.353(6) 0.863(3) 1.017(3) 0.126(13) Uani 0.218(11) 1 d D U P A 2
H38C H 0.2891 0.8254 1.0160 0.151 Uiso 0.218(11) 1 calc R U P A 2
H38D H 0.4261 0.8260 1.0532 0.151 Uiso 0.218(11) 1 calc R U P A 2
C39B C 0.285(10) 0.951(5) 1.054(5) 0.172(7) Uani 0.218(11) 1 d D U P A 2
H39D H 0.2569 1.0034 1.0085 0.258 Uiso 0.218(11) 1 calc R U P A 2
H39E H 0.3459 0.9666 1.0899 0.258 Uiso 0.218(11) 1 calc R U P A 2
H39F H 0.2066 0.9419 1.0891 0.258 Uiso 0.218(11) 1 calc R U P A 2
C40 C 0.6818(10) 0.8530(7) 0.7944(7) 0.066(3) Uani 0.782(11) 1 d D U P A 1
H40A H 0.6316 0.9188 0.7989 0.079 Uiso 0.782(11) 1 calc R U P A 1
H40B H 0.7070 0.8226 0.8525 0.079 Uiso 0.782(11) 1 calc R U P A 1
C41 C 0.8073(9) 0.8554(7) 0.7422(6) 0.088(3) Uani 0.782(11) 1 d D U P A 1
H41A H 0.7865 0.8774 0.6818 0.105 Uiso 0.782(11) 1 calc R U P A 1
H41B H 0.8680 0.7913 0.7458 0.105 Uiso 0.782(11) 1 calc R U P A 1
C42 C 0.8778(12) 0.9245(9) 0.7765(9) 0.107(4) Uani 0.782(11) 1 d D U P A 1
H42A H 0.8164 0.9882 0.7736 0.129 Uiso 0.782(11) 1 calc R U P A 1
H42B H 0.8991 0.9019 0.8368 0.129 Uiso 0.782(11) 1 calc R U P A 1
C43 C 1.0006(14) 0.9289(13) 0.7257(13) 0.172(7) Uani 0.782(11) 1 d D U P A 1
H43A H 1.0452 0.9682 0.7501 0.257 Uiso 0.782(11) 1 calc R U P A 1
H43B H 0.9787 0.9561 0.6671 0.257 Uiso 0.782(11) 1 calc R U P A 1
H43C H 1.0594 0.8654 0.7262 0.257 Uiso 0.782(11) 1 calc R U P A 1
C40B C 0.741(3) 0.8277(17) 0.770(3) 0.068(10) Uani 0.218(11) 1 d D U P A 2
H40C H 0.7737 0.7999 0.8277 0.082 Uiso 0.218(11) 1 calc R U P A 2
H40D H 0.8079 0.7971 0.7286 0.082 Uiso 0.218(11) 1 calc R U P A 2
C41B C 0.738(2) 0.9307(17) 0.759(2) 0.075(9) Uani 0.218(11) 1 d D U P A 2
H41C H 0.6998 0.9564 0.8119 0.090 Uiso 0.218(11) 1 calc R U P A 2
H41D H 0.6763 0.9634 0.7131 0.090 Uiso 0.218(11) 1 calc R U P A 2
C42B C 0.873(3) 0.955(3) 0.736(3) 0.105(13) Uani 0.218(11) 1 d D U P A 2
H42C H 0.8992 0.9467 0.6763 0.127 Uiso 0.218(11) 1 calc R U P A 2
H42D H 0.8612 1.0223 0.7418 0.127 Uiso 0.218(11) 1 calc R U P A 2
C43B C 0.981(3) 0.896(3) 0.792(3) 0.120(16) Uani 0.218(11) 1 d D U P A 2
H43D H 1.0507 0.9286 0.7913 0.180 Uiso 0.218(11) 1 calc R U P A 2
H43E H 1.0179 0.8357 0.7707 0.180 Uiso 0.218(11) 1 calc R U P A 2
H43F H 0.9446 0.8856 0.8502 0.180 Uiso 0.218(11) 1 calc R U P A 2
C10 C 1.0504(7) 0.7889(5) 0.3980(4) 0.0784(19) Uani 1 1 d . . . . .
H10 H 1.1076 0.8089 0.3541 0.094 Uiso 1 1 calc R U . . .
C11 C 1.0724(6) 0.7921(5) 0.4831(5) 0.0788(19) Uani 1 1 d . . . . .
H11 H 1.1451 0.8131 0.4967 0.095 Uiso 1 1 calc R U . . .
C13 C 0.8391(5) 0.6784(4) 0.9755(3) 0.0486(12) Uani 1 1 d . . . . .
C12 C 0.9862(6) 0.7641(4) 0.5483(4) 0.0610(14) Uani 1 1 d . . . . .
H12 H 0.9985 0.7678 0.6060 0.073 Uiso 1 1 calc R U . . .
C14 C 0.7619(7) 0.7232(4) 1.0414(4) 0.0687(16) Uani 1 1 d . . . . .
H14 H 0.6764 0.7144 1.0571 0.082 Uiso 1 1 calc R U . . .
C16 C 0.9393(8) 0.7948(5) 1.0631(4) 0.0729(17) Uani 1 1 d . . . . .
C15 C 0.8135(8) 0.7816(5) 1.0839(4) 0.083(2) Uani 1 1 d . . . . .
H15 H 0.7609 0.8125 1.1278 0.100 Uiso 1 1 calc R U . . .
C18 C 0.9658(6) 0.6909(4) 0.9535(4) 0.0676(16) Uani 1 1 d . . . . .
H18 H 1.0187 0.6604 0.9094 0.081 Uiso 1 1 calc R U . . .
C17 C 1.0141(7) 0.7491(5) 0.9978(4) 0.0791(18) Uani 1 1 d . . . . .
H17 H 1.1000 0.7574 0.9827 0.095 Uiso 1 1 calc R U . . .
N3 N 0.7973(4) 0.6100(3) 0.8260(2) 0.0440(9) Uani 1 1 d . . . . .
C3 C 1.0391(5) 0.5128(4) 0.8201(3) 0.0529(13) Uani 1 1 d . . . . .
H3 H 1.0430 0.4987 0.8801 0.063 Uiso 1 1 calc R U . . .
C4 C 1.1493(6) 0.4734(4) 0.7683(4) 0.0601(14) Uani 1 1 d . . . . .
H4 H 1.2262 0.4324 0.7939 0.072 Uiso 1 1 calc R U . . .
C5 C 1.1472(6) 0.4940(4) 0.6785(4) 0.0612(14) Uani 1 1 d . . . . .
H5 H 1.2213 0.4660 0.6441 0.073 Uiso 1 1 calc R U . . .
C6 C 1.0364(5) 0.5551(3) 0.6416(3) 0.0498(12) Uani 1 1 d . . . . .
H6 H 1.0344 0.5685 0.5814 0.060 Uiso 1 1 calc R U . . .
P2 P 0.5173(2) 0.23027(13) 0.71326(11) 0.0757(5) Uani 1 1 d D U . . .
F1 F 0.489(2) 0.2722(11) 0.8022(7) 0.122(4) Uani 0.557(15) 1 d D U P B 1
F2 F 0.5089(18) 0.1895(9) 0.6263(5) 0.120(4) Uani 0.557(15) 1 d D U P B 1
F3 F 0.6576(11) 0.2107(10) 0.7636(9) 0.123(4) Uani 0.557(15) 1 d D U P B 1
F4 F 0.3867(12) 0.2763(11) 0.6646(9) 0.148(4) Uani 0.557(15) 1 d D U P B 1
F5 F 0.4627(14) 0.1518(9) 0.7713(9) 0.110(4) Uani 0.557(15) 1 d D U P B 1
F6 F 0.5947(14) 0.3010(10) 0.6555(6) 0.111(4) Uani 0.557(15) 1 d D U P B 1
F1B F 0.464(2) 0.3070(11) 0.7774(10) 0.111(4) Uani 0.443(15) 1 d D U P B 2
F2B F 0.5981(18) 0.1622(11) 0.6468(11) 0.133(5) Uani 0.443(15) 1 d D U P B 2
F3B F 0.6678(11) 0.1830(14) 0.7279(13) 0.137(5) Uani 0.443(15) 1 d D U P B 2
F4B F 0.3528(10) 0.2489(12) 0.7160(11) 0.132(5) Uani 0.443(15) 1 d D U P B 2
F5B F 0.524(2) 0.1266(9) 0.7625(13) 0.122(5) Uani 0.443(15) 1 d D U P B 2
F6B F 0.499(2) 0.3353(7) 0.6661(8) 0.123(5) Uani 0.443(15) 1 d D U P B 2

loop_
_atom_site_aniso_label
_atom_site_aniso_U_11
_atom_site_aniso_U_22
_atom_site_aniso_U_33
_atom_site_aniso_U_23
_atom_site_aniso_U_13
_atom_site_aniso_U_12
Ru1 0.0374(2) 0.0499(2) 0.03484(19) -0.00246(15) -0.00477(14) -0.01605(17)
C1 0.037(3) 0.047(3) 0.042(2) -0.002(2) -0.005(2) -0.014(2)
O1 0.043(2) 0.111(3) 0.0407(18) -0.0122(18) 0.0048(15) -0.032(2)
S1 0.0463(8) 0.0731(9) 0.0342(6) -0.0011(6) -0.0045(5) -0.0239(7)
N1 0.033(2) 0.050(2) 0.042(2) -0.0068(17) -0.0046(16) -0.0114(18)
N2 0.043(2) 0.057(2) 0.037(2) 0.0031(18) -0.0053(17) -0.013(2)
O2 0.077(3) 0.070(2) 0.049(2) 0.0105(17) -0.0176(18) -0.032(2)
C2 0.042(3) 0.048(3) 0.043(2) 0.000(2) -0.008(2) -0.014(2)
P1 0.0530(9) 0.0511(8) 0.0545(8) -0.0063(6) -0.0066(6) -0.0150(7)
C9 0.075(5) 0.080(4) 0.052(3) -0.001(3) 0.015(3) -0.011(4)
C8 0.053(3) 0.063(3) 0.046(3) -0.004(2) 0.001(2) -0.007(3)
C7 0.045(3) 0.047(3) 0.042(3) 0.003(2) 0.000(2) -0.006(2)
C19 0.132(7) 0.100(5) 0.094(5) -0.032(4) -0.017(5) -0.048(5)
C20 0.072(4) 0.074(4) 0.043(3) 0.000(2) -0.016(3) -0.044(3)
C21 0.065(4) 0.063(3) 0.048(3) -0.019(2) 0.001(2) -0.033(3)
C22 0.065(4) 0.048(3) 0.053(3) -0.006(2) -0.008(3) -0.025(3)
C23 0.061(3) 0.058(3) 0.041(3) -0.004(2) -0.004(2) -0.034(3)
C24 0.045(3) 0.068(3) 0.055(3) -0.008(2) -0.004(2) -0.034(3)
C25 0.042(3) 0.063(3) 0.062(3) -0.004(3) -0.013(2) -0.025(3)
C26 0.117(6) 0.099(5) 0.058(4) -0.034(3) 0.021(4) -0.054(5)
C27 0.103(6) 0.110(5) 0.050(3) 0.013(3) -0.030(3) -0.044(4)
C28 0.059(4) 0.091(5) 0.104(5) 0.000(4) -0.027(4) -0.023(4)
C29 0.055(4) 0.109(5) 0.072(4) -0.011(3) 0.007(3) -0.043(4)
C30 0.093(5) 0.066(4) 0.055(3) 0.009(3) -0.010(3) -0.040(3)
C31 0.080(5) 0.051(3) 0.097(5) -0.010(3) -0.003(4) -0.004(3)
C32 0.068(4) 0.059(3) 0.076(4) 0.002(3) -0.013(3) -0.010(3)
C33 0.127(7) 0.063(4) 0.139(6) -0.014(4) -0.044(5) 0.013(4)
C34 0.149(9) 0.069(5) 0.168(8) 0.012(5) -0.064(6) 0.009(5)
C35 0.126(8) 0.119(7) 0.149(8) 0.019(6) -0.050(6) -0.021(6)
C36 0.093(5) 0.082(4) 0.075(4) -0.022(3) 0.009(4) -0.013(4)
C37 0.158(9) 0.116(7) 0.087(7) -0.049(7) 0.035(7) -0.043(7)
C38 0.145(10) 0.131(9) 0.088(7) -0.056(7) 0.043(8) -0.030(8)
C39 0.215(19) 0.189(11) 0.129(11) -0.082(9) 0.046(9) -0.064(11)
C37B 0.158(9) 0.116(7) 0.087(7) -0.049(7) 0.035(7) -0.043(7)
C38B 0.15(3) 0.166(15) 0.088(11) -0.058(10) 0.032(15) -0.070(14)
C39B 0.215(19) 0.189(11) 0.129(11) -0.082(9) 0.046(9) -0.064(11)
C40 0.060(6) 0.062(5) 0.081(6) -0.012(4) -0.006(5) -0.024(5)
C41 0.070(6) 0.101(8) 0.109(7) -0.024(5) 0.005(5) -0.048(6)
C42 0.087(8) 0.100(8) 0.152(10) -0.008(7) -0.022(7) -0.052(7)
C43 0.125(10) 0.197(16) 0.240(16) -0.091(13) 0.040(10) -0.103(11)
C40B 0.024(16) 0.068(14) 0.11(3) -0.013(13) 0.004(16) -0.005(12)
C41B 0.062(15) 0.068(14) 0.10(2) -0.013(12) 0.008(12) -0.020(11)
C42B 0.074(16) 0.11(2) 0.13(3) -0.007(18) 0.008(15) -0.039(15)
C43B 0.071(17) 0.14(3) 0.14(3) 0.02(3) 0.008(17) -0.044(16)
C10 0.076(5) 0.076(4) 0.070(4) 0.009(3) 0.025(4) -0.014(4)
C11 0.051(4) 0.077(4) 0.110(5) 0.003(4) -0.001(4) -0.027(3)
C13 0.051(3) 0.061(3) 0.033(2) -0.003(2) -0.005(2) -0.014(3)
C12 0.052(3) 0.073(4) 0.060(3) 0.002(3) -0.006(3) -0.025(3)
C14 0.071(4) 0.085(4) 0.055(3) -0.011(3) 0.010(3) -0.030(3)
C16 0.093(5) 0.073(4) 0.059(3) -0.009(3) -0.018(3) -0.028(4)
C15 0.108(6) 0.089(5) 0.062(4) -0.027(3) 0.013(4) -0.036(4)
C18 0.050(4) 0.091(4) 0.071(4) -0.035(3) 0.004(3) -0.022(3)
C17 0.065(4) 0.095(5) 0.089(5) -0.033(4) -0.004(3) -0.030(4)
N3 0.035(2) 0.063(3) 0.0332(19) -0.0009(17) -0.0069(16) -0.0130(19)
C3 0.051(3) 0.059(3) 0.045(3) 0.003(2) -0.013(2) -0.011(3)
C4 0.043(3) 0.060(3) 0.068(4) -0.004(3) -0.013(3) 0.002(3)
C5 0.051(3) 0.061(3) 0.065(3) -0.016(3) 0.002(3) 0.000(3)
C6 0.045(3) 0.053(3) 0.046(3) -0.006(2) 0.001(2) -0.004(2)
P2 0.0807(13) 0.0815(11) 0.0698(10) -0.0137(8) -0.0049(9) -0.0271(10)
F1 0.159(9) 0.136(9) 0.080(5) -0.031(5) -0.012(5) -0.041(7)
F2 0.171(10) 0.128(7) 0.081(5) -0.020(4) -0.004(5) -0.066(7)
F3 0.115(6) 0.138(8) 0.127(7) -0.022(6) -0.025(5) -0.045(5)
F4 0.112(7) 0.213(10) 0.116(8) -0.013(6) -0.048(5) -0.032(6)
F5 0.109(9) 0.117(7) 0.110(6) -0.012(5) 0.027(6) -0.051(6)
F6 0.115(8) 0.146(8) 0.090(5) 0.000(5) -0.004(5) -0.070(7)
F1B 0.121(9) 0.104(8) 0.104(7) -0.032(6) -0.012(7) -0.010(6)
F2B 0.119(9) 0.152(9) 0.140(8) -0.082(7) 0.016(6) -0.027(7)
F3B 0.086(6) 0.165(10) 0.156(11) -0.058(7) 0.008(5) -0.012(5)
F4B 0.104(6) 0.179(10) 0.115(10) -0.015(8) -0.016(5) -0.038(6)
F5B 0.117(10) 0.104(6) 0.142(9) -0.001(6) -0.023(7) -0.027(6)
F6B 0.179(13) 0.078(5) 0.108(7) -0.013(4) 0.009(7) -0.031(6)

loop_
_atom_type_symbol
_atom_type_description
_atom_type_scat_dispersion_real
_atom_type_scat_dispersion_imag
_atom_type_scat_source
C C 0.0033 0.0016 'International Tables Vol C Tables 4.2.6.8 and 6.1.1.4'
H H 0.0000 0.0000 'International Tables Vol C Tables 4.2.6.8 and 6.1.1.4'
F F 0.0171 0.0103 'International Tables Vol C Tables 4.2.6.8 and 6.1.1.4'
N N 0.0061 0.0033 'International Tables Vol C Tables 4.2.6.8 and 6.1.1.4'
O O 0.0106 0.0060 'International Tables Vol C Tables 4.2.6.8 and 6.1.1.4'
P P 0.1023 0.0942 'International Tables Vol C Tables 4.2.6.8 and 6.1.1.4'
Ru Ru -1.2594 0.8363 'International Tables Vol C Tables 4.2.6.8 and 6.1.1.4'
S S 0.1246 0.1234 'International Tables Vol C Tables 4.2.6.8 and 6.1.1.4'

loop_
_geom_angle_atom_site_label_1
_geom_angle_atom_site_label_2
_geom_angle_atom_site_label_3
_geom_angle
N1 Ru1 N3 76.56(14)
N1 Ru1 C20 97.81(17)
N3 Ru1 C20 158.9(2)
N1 Ru1 C25 131.21(17)
N3 Ru1 C25 152.05(16)
C20 Ru1 C25 36.7(2)
N1 Ru1 C21 85.43(17)
N3 Ru1 C21 121.83(19)
C20 Ru1 C21 37.1(2)
C25 Ru1 C21 65.9(2)
N1 Ru1 C22 102.13(18)
N3 Ru1 C22 94.47(17)
C20 Ru1 C22 66.5(2)
C25 Ru1 C22 78.0(2)
C21 Ru1 C22 36.38(18)
N1 Ru1 C24 161.56(16)
N3 Ru1 C24 116.26(16)
C20 Ru1 C24 65.35(18)
C25 Ru1 C24 36.22(18)
C21 Ru1 C24 76.53(18)
C22 Ru1 C24 65.2(2)
N1 Ru1 C23 137.23(18)
N3 Ru1 C23 93.79(16)
C20 Ru1 C23 76.43(17)
C25 Ru1 C23 64.23(18)
C21 Ru1 C23 64.30(17)
C22 Ru1 C23 36.27(18)
C24 Ru1 C23 35.05(19)
N1 Ru1 P1 90.02(11)
N3 Ru1 P1 89.34(12)
C20 Ru1 P1 111.15(16)
C25 Ru1 P1 93.22(14)
C21 Ru1 P1 146.15(15)
C22 Ru1 P1 167.81(14)
C24 Ru1 P1 102.78(15)
C23 Ru1 P1 131.98(14)
C6 C1 C2 120.3(4)
C6 C1 N1 125.3(4)
C2 C1 N1 113.7(4)
O1 S1 O2 117.3(2)
O1 S1 N3 105.9(2)
O2 S1 N3 111.6(2)
O1 S1 C13 106.2(2)
O2 S1 C13 106.3(2)
N3 S1 C13 109.3(2)
N2 N1 C1 127.4(4)
N2 N1 Ru1 120.7(3)
C1 N1 Ru1 111.1(3)
N1 N2 C7 124.7(4)
C3 C2 N3 127.8(4)
C3 C2 C1 117.4(4)
N3 C2 C1 114.7(4)
C40 P1 C32 104.3(4)
C40 P1 C36 99.0(4)
C32 P1 C36 106.9(3)
C32 P1 C40B 103.6(11)
C36 P1 C40B 118.7(12)
C40 P1 Ru1 121.2(3)
C32 P1 Ru1 112.0(2)
C36 P1 Ru1 112.0(2)
C40B P1 Ru1 103.5(8)
C10 C9 C8 120.5(6)
C10 C9 H9 119.7
C8 C9 H9 119.7
C9 C8 C7 119.4(6)
C9 C8 H8 120.3
C7 C8 H8 120.3
C8 C7 C12 120.5(5)
C8 C7 N2 114.2(5)
C12 C7 N2 124.8(4)
C16 C19 H19A 109.5
C16 C19 H19B 109.5
H19A C19 H19B 109.5
C16 C19 H19C 109.5
H19A C19 H19C 109.5
H19B C19 H19C 109.5
C25 C20 C21 119.5(4)
C25 C20 C27 121.2(6)
C21 C20 C27 119.2(5)
C25 C20 Ru1 72.4(3)
C21 C20 Ru1 72.4(3)
C27 C20 Ru1 130.0(4)
C22 C21 C20 120.7(5)
C22 C21 C26 118.9(6)
C20 C21 C26 120.4(5)
C22 C21 Ru1 72.3(3)
C20 C21 Ru1 70.5(3)
C26 C21 Ru1 129.1(4)
C21 C22 C23 118.0(5)
C21 C22 C31 122.5(5)
C23 C22 C31 119.5(5)
C21 C22 Ru1 71.3(3)
C23 C22 Ru1 73.8(3)
C31 C22 Ru1 126.9(4)
C24 C23 C22 121.5(4)
C24 C23 C30 120.8(5)
C22 C23 C30 117.6(5)
C24 C23 Ru1 71.8(3)
C22 C23 Ru1 69.9(3)
C30 C23 Ru1 135.2(3)
C23 C24 C25 119.9(5)
C23 C24 C29 118.7(5)
C25 C24 C29 121.2(5)
C23 C24 Ru1 73.2(3)
C25 C24 Ru1 69.9(3)
C29 C24 Ru1 133.8(4)
C20 C25 C24 120.1(5)
C20 C25 C28 120.2(5)
C24 C25 C28 119.2(5)
C20 C25 Ru1 71.0(3)
C24 C25 Ru1 73.9(3)
C28 C25 Ru1 134.2(4)
C21 C26 H26A 109.5
C21 C26 H26B 109.5
H26A C26 H26B 109.5
C21 C26 H26C 109.5
H26A C26 H26C 109.5
H26B C26 H26C 109.5
C20 C27 H27A 109.5
C20 C27 H27B 109.5
H27A C27 H27B 109.5
C20 C27 H27C 109.5
H27A C27 H27C 109.5
H27B C27 H27C 109.5
C25 C28 H28A 109.5
C25 C28 H28B 109.5
H28A C28 H28B 109.5
C25 C28 H28C 109.5
H28A C28 H28C 109.5
H28B C28 H28C 109.5
C24 C29 H29A 109.5
C24 C29 H29B 109.5
H29A C29 H29B 109.5
C24 C29 H29C 109.5
H29A C29 H29C 109.5
H29B C29 H29C 109.5
C23 C30 H30A 109.5
C23 C30 H30B 109.5
H30A C30 H30B 109.5
C23 C30 H30C 109.5
H30A C30 H30C 109.5
H30B C30 H30C 109.5
C22 C31 H31A 109.5
C22 C31 H31B 109.5
H31A C31 H31B 109.5
C22 C31 H31C 109.5
H31A C31 H31C 109.5
H31B C31 H31C 109.5
C33 C32 P1 118.2(5)
C33 C32 H32A 107.8
P1 C32 H32A 107.8
C33 C32 H32B 107.8
P1 C32 H32B 107.8
H32A C32 H32B 107.1
C32 C33 C34 115.5(7)
C32 C33 H33A 108.4
C34 C33 H33A 108.4
C32 C33 H33B 108.4
C34 C33 H33B 108.4
H33A C33 H33B 107.5
C35 C34 C33 117.4(8)
C35 C34 H34A 108.0
C33 C34 H34A 108.0
C35 C34 H34B 108.0
C33 C34 H34B 108.0
H34A C34 H34B 107.2
C34 C35 H35A 109.5
C34 C35 H35B 109.5
H35A C35 H35B 109.5
C34 C35 H35C 109.5
H35A C35 H35C 109.5
H35B C35 H35C 109.5
C37 C36 P1 119.0(7)
C37B C36 P1 131(2)
C37 C36 H36A 107.6
P1 C36 H36A 107.6
C37 C36 H36B 107.6
P1 C36 H36B 107.6
H36A C36 H36B 107.0
C37B C36 H36C 104.5
P1 C36 H36C 104.5
C37B C36 H36D 104.5
P1 C36 H36D 104.5
H36C C36 H36D 105.6
C36 C37 C38 111.3(10)
C36 C37 H37A 109.4
C38 C37 H37A 109.4
C36 C37 H37B 109.4
C38 C37 H37B 109.4
H37A C37 H37B 108.0
C39 C38 C37 112.1(12)
C39 C38 H38A 109.2
C37 C38 H38A 109.2
C39 C38 H38B 109.2
C37 C38 H38B 109.2
H38A C38 H38B 107.9
C38 C39 H39A 109.5
C38 C39 H39B 109.5
H39A C39 H39B 109.5
C38 C39 H39C 109.5
H39A C39 H39C 109.5
H39B C39 H39C 109.5
C38B C37B C36 127(4)
C38B C37B H37C 105.6
C36 C37B H37C 105.6
C38B C37B H37D 105.6
C36 C37B H37D 105.6
H37C C37B H37D 106.1
C39B C38B C37B 112(2)
C39B C38B H38C 109.2
C37B C38B H38C 109.2
C39B C38B H38D 109.2
C37B C38B H38D 109.2
H38C C38B H38D 107.9
C38B C39B H39D 109.5
C38B C39B H39E 109.5
H39D C39B H39E 109.5
C38B C39B H39F 109.5
H39D C39B H39F 109.5
H39E C39B H39F 109.5
C41 C40 P1 118.6(7)
C41 C40 H40A 107.7
P1 C40 H40A 107.7
C41 C40 H40B 107.7
P1 C40 H40B 107.7
H40A C40 H40B 107.1
C40 C41 C42 109.7(8)
C40 C41 H41A 109.7
C42 C41 H41A 109.7
C40 C41 H41B 109.7
C42 C41 H41B 109.7
H41A C41 H41B 108.2
C43 C42 C41 110.8(10)
C43 C42 H42A 109.5
C41 C42 H42A 109.5
C43 C42 H42B 109.5
C41 C42 H42B 109.5
H42A C42 H42B 108.1
C42 C43 H43A 109.5
C42 C43 H43B 109.5
H43A C43 H43B 109.5
C42 C43 H43C 109.5
H43A C43 H43C 109.5
H43B C43 H43C 109.5
C41B C40B P1 117.5(19)
C41B C40B H40C 107.9
P1 C40B H40C 107.9
C41B C40B H40D 107.9
P1 C40B H40D 107.9
H40C C40B H40D 107.2
C40B C41B C42B 116(2)
C40B C41B H41C 108.2
C42B C41B H41C 108.2
C40B C41B H41D 108.2
C42B C41B H41D 108.2
H41C C41B H41D 107.3
C43B C42B C41B 113(2)
C43B C42B H42C 109.0
C41B C42B H42C 109.0
C43B C42B H42D 109.0
C41B C42B H42D 109.0
H42C C42B H42D 107.8
C42B C43B H43D 109.5
C42B C43B H43E 109.5
H43D C43B H43E 109.5
C42B C43B H43F 109.5
H43D C43B H43F 109.5
H43E C43B H43F 109.5
C9 C10 C11 120.8(6)
C9 C10 H10 119.6
C11 C10 H10 119.6
C10 C11 C12 119.7(6)
C10 C11 H11 120.1
C12 C11 H11 120.1
C18 C13 C14 120.0(5)
C18 C13 S1 123.3(4)
C14 C13 S1 116.4(4)
C11 C12 C7 119.1(5)
C11 C12 H12 120.5
C7 C12 H12 120.5
C13 C14 C15 119.1(6)
C13 C14 H14 120.4
C15 C14 H14 120.4
C15 C16 C17 117.9(6)
C15 C16 C19 121.0(7)
C17 C16 C19 121.1(7)
C16 C15 C14 121.7(6)
C16 C15 H15 119.1
C14 C15 H15 119.1
C13 C18 C17 119.1(5)
C13 C18 H18 120.4
C17 C18 H18 120.4
C16 C17 C18 122.0(6)
C16 C17 H17 119.0
C18 C17 H17 119.0
C2 N3 S1 123.6(3)
C2 N3 Ru1 108.8(3)
S1 N3 Ru1 123.1(2)
C4 C3 C2 120.9(5)
C4 C3 H3 119.6
C2 C3 H3 119.6
C3 C4 C5 120.9(5)
C3 C4 H4 119.5
C5 C4 H4 119.5
C6 C5 C4 119.4(5)
C6 C5 H5 120.3
C4 C5 H5 120.3
C5 C6 C1 120.9(5)
C5 C6 H6 119.6
C1 C6 H6 119.6
F4 P2 F5 95.7(8)
F3B P2 F6B 109.7(12)
F3B P2 F1B 108.5(11)
F6B P2 F1B 67.9(9)
F3B P2 F2B 62.4(12)
F6B P2 F2B 106.2(9)
F1B P2 F2B 167.6(11)
F4 P2 F1 104.3(10)
F5 P2 F1 78.9(8)
F3B P2 F5B 74.6(11)
F6B P2 F5B 175.6(9)
F1B P2 F5B 110.0(12)
F2B P2 F5B 76.6(11)
F4 P2 F2 64.8(9)
F5 P2 F2 94.0(7)
F1 P2 F2 166.6(9)
F4 P2 F6 91.8(6)
F5 P2 F6 171.8(6)
F1 P2 F6 102.6(8)
F2 P2 F6 86.1(5)
F3B P2 F4B 161.8(10)
F6B P2 F4B 88.4(9)
F1B P2 F4B 76.0(10)
F2B P2 F4B 115.4(10)
F5B P2 F4B 87.3(8)
F4 P2 F3 164.8(8)
F5 P2 F3 96.2(8)
F1 P2 F3 69.0(9)
F2 P2 F3 123.5(10)
F6 P2 F3 77.0(6)
P2 F2 F4 56.3(5)
P2 F4 F2 58.9(6)
P2 F1B F6B 55.9(6)
P2 F2B F3B 57.6(7)
P2 F3B F2B 60.0(8)
P2 F6B F1B 56.2(6)

loop_
_geom_bond_atom_site_label_1
_geom_bond_atom_site_label_2
_geom_bond_distance
Ru1 N1 2.025(4)
Ru1 N3 2.130(4)
Ru1 C20 2.246(5)
Ru1 C25 2.264(5)
Ru1 C21 2.270(5)
Ru1 C22 2.283(5)
Ru1 C24 2.316(5)
Ru1 C23 2.334(4)
Ru1 P1 2.3591(14)
C1 C6 1.398(7)
C1 C2 1.413(6)
C1 N1 1.439(6)
O1 S1 1.428(4)
S1 O2 1.437(4)
S1 N3 1.621(4)
S1 C13 1.782(5)
N1 N2 1.275(5)
N2 C7 1.434(6)
C2 C3 1.390(7)
C2 N3 1.400(6)
P1 C40 1.799(8)
P1 C32 1.838(6)
P1 C36 1.839(6)
P1 C40B 2.00(3)
C9 C10 1.359(9)
C9 C8 1.370(7)
C9 H9 0.9300
C8 C7 1.380(7)
C8 H8 0.9300
C7 C12 1.388(7)
C19 C16 1.528(8)
C19 H19A 0.9600
C19 H19B 0.9600
C19 H19C 0.9600
C20 C25 1.419(8)
C20 C21 1.437(8)
C20 C27 1.509(7)
C21 C22 1.421(7)
C21 C26 1.510(8)
C22 C23 1.438(7)
C22 C31 1.498(8)
C23 C24 1.400(8)
C23 C30 1.502(7)
C24 C25 1.424(7)
C24 C29 1.518(7)
C25 C28 1.503(8)
C26 H26A 0.9600
C26 H26B 0.9600
C26 H26C 0.9600
C27 H27A 0.9600
C27 H27B 0.9600
C27 H27C 0.9600
C28 H28A 0.9600
C28 H28B 0.9600
C28 H28C 0.9600
C29 H29A 0.9600
C29 H29B 0.9600
C29 H29C 0.9600
C30 H30A 0.9600
C30 H30B 0.9600
C30 H30C 0.9600
C31 H31A 0.9600
C31 H31B 0.9600
C31 H31C 0.9600
C32 C33 1.482(8)
C32 H32A 0.9700
C32 H32B 0.9700
C33 C34 1.501(9)
C33 H33A 0.9700
C33 H33B 0.9700
C34 C35 1.445(10)
C34 H34A 0.9700
C34 H34B 0.9700
C35 H35A 0.9600
C35 H35B 0.9600
C35 H35C 0.9600
C36 C37 1.500(12)
C36 C37B 1.68(5)
C36 H36A 0.9700
C36 H36B 0.9700
C36 H36C 0.9700
C36 H36D 0.9700
C37 C38 1.507(12)
C37 H37A 0.9700
C37 H37B 0.9700
C38 C39 1.45(2)
C38 H38A 0.9700
C38 H38B 0.9700
C39 H39A 0.9600
C39 H39B 0.9600
C39 H39C 0.9600
C37B C38B 1.537(17)
C37B H37C 0.9700
C37B H37D 0.9700
C38B C39B 1.469(18)
C38B H38C 0.9700
C38B H38D 0.9700
C39B H39D 0.9600
C39B H39E 0.9600
C39B H39F 0.9600
C40 C41 1.473(10)
C40 H40A 0.9700
C40 H40B 0.9700
C41 C42 1.566(11)
C41 H41A 0.9700
C41 H41B 0.9700
C42 C43 1.444(13)
C42 H42A 0.9700
C42 H42B 0.9700
C43 H43A 0.9600
C43 H43B 0.9600
C43 H43C 0.9600
C40B C41B 1.478(17)
C40B H40C 0.9700
C40B H40D 0.9700
C41B C42B 1.525(17)
C41B H41C 0.9700
C41B H41D 0.9700
C42B C43B 1.466(17)
C42B H42C 0.9700
C42B H42D 0.9700
C43B H43D 0.9600
C43B H43E 0.9600
C43B H43F 0.9600
C10 C11 1.375(9)
C10 H10 0.9300
C11 C12 1.382(8)
C11 H11 0.9300
C13 C18 1.371(7)
C13 C14 1.378(7)
C12 H12 0.9300
C14 C15 1.385(8)
C14 H14 0.9300
C16 C15 1.363(9)
C16 C17 1.368(9)
C15 H15 0.9300
C18 C17 1.380(8)
C18 H18 0.9300
C17 H17 0.9300
C3 C4 1.379(7)
C3 H3 0.9300
C4 C5 1.388(7)
C4 H4 0.9300
C5 C6 1.351(7)
C5 H5 0.9300
C6 H6 0.9300
P2 F3B 1.534(11)
P2 F4 1.534(8)
P2 F5 1.548(8)
P2 F6B 1.567(9)
P2 F1B 1.572(11)
P2 F2B 1.573(9)
P2 F1 1.573(9)
P2 F5B 1.578(11)
P2 F2 1.579(8)
P2 F6 1.600(7)
P2 F4B 1.634(10)
P2 F3 1.635(9)
F2 F4 1.67(2)
F1B F6B 1.75(2)
F2B F3B 1.61(3)

loop_
_geom_torsion_atom_site_label_1
_geom_torsion_atom_site_label_2
_geom_torsion_atom_site_label_3
_geom_torsion_atom_site_label_4
_geom_torsion
C6 C1 N1 N2 -28.3(7)
C2 C1 N1 N2 162.0(4)
C6 C1 N1 Ru1 141.2(4)
C2 C1 N1 Ru1 -28.5(5)
C1 N1 N2 C7 -11.4(7)
Ru1 N1 N2 C7 180.0(3)
C6 C1 C2 C3 6.3(7)
N1 C1 C2 C3 176.6(4)
C6 C1 C2 N3 -170.6(4)
N1 C1 C2 N3 -0.3(6)
C10 C9 C8 C7 -1.4(9)
C9 C8 C7 C12 2.1(8)
C9 C8 C7 N2 174.2(5)
N1 N2 C7 C8 139.9(5)
N1 N2 C7 C12 -48.4(7)
C25 C20 C21 C22 -2.9(7)
C27 C20 C21 C22 -179.4(5)
Ru1 C20 C21 C22 54.1(4)
C25 C20 C21 C26 178.3(5)
C27 C20 C21 C26 1.8(7)
Ru1 C20 C21 C26 -124.7(5)
C25 C20 C21 Ru1 -57.0(4)
C27 C20 C21 Ru1 126.5(5)
C20 C21 C22 C23 5.8(7)
C26 C21 C22 C23 -175.4(4)
Ru1 C21 C22 C23 59.1(4)
C20 C21 C22 C31 -175.7(5)
C26 C21 C22 C31 3.1(7)
Ru1 C21 C22 C31 -122.4(5)
C20 C21 C22 Ru1 -53.3(4)
C26 C21 C22 Ru1 125.5(5)
C21 C22 C23 C24 -5.8(7)
C31 C22 C23 C24 175.7(5)
Ru1 C22 C23 C24 52.1(4)
C21 C22 C23 C30 170.7(4)
C31 C22 C23 C30 -7.9(7)
Ru1 C22 C23 C30 -131.4(4)
C21 C22 C23 Ru1 -57.9(4)
C31 C22 C23 Ru1 123.6(5)
C22 C23 C24 C25 2.7(7)
C30 C23 C24 C25 -173.6(4)
Ru1 C23 C24 C25 54.0(4)
C22 C23 C24 C29 177.6(4)
C30 C23 C24 C29 1.2(7)
Ru1 C23 C24 C29 -131.2(4)
C22 C23 C24 Ru1 -51.3(4)
C30 C23 C24 Ru1 132.4(4)
C21 C20 C25 C24 -0.3(7)
C27 C20 C25 C24 176.1(5)
Ru1 C20 C25 C24 -57.3(4)
C21 C20 C25 C28 -172.3(5)
C27 C20 C25 C28 4.1(8)
Ru1 C20 C25 C28 130.7(5)
C21 C20 C25 Ru1 57.0(4)
C27 C20 C25 Ru1 -126.6(5)
C23 C24 C25 C20 0.4(7)
C29 C24 C25 C20 -174.3(5)
Ru1 C24 C25 C20 55.9(4)
C23 C24 C25 C28 172.5(5)
C29 C24 C25 C28 -2.2(7)
Ru1 C24 C25 C28 -132.0(5)
C23 C24 C25 Ru1 -55.5(4)
C29 C24 C25 Ru1 129.8(5)
C40 P1 C32 C33 -69.7(7)
C36 P1 C32 C33 34.5(7)
C40B P1 C32 C33 -91.6(12)
Ru1 P1 C32 C33 157.5(6)
P1 C32 C33 C34 -177.8(7)
C32 C33 C34 C35 61.0(13)
C40 P1 C36 C37 23.6(11)
C32 P1 C36 C37 -84.4(10)
Ru1 P1 C36 C37 152.6(9)
C32 P1 C36 C37B -99(3)
C40B P1 C36 C37B 18(4)
Ru1 P1 C36 C37B 138(3)
P1 C36 C37 C38 -173.3(10)
C36 C37 C38 C39 162.5(17)
P1 C36 C37B C38B -144(5)
C36 C37B C38B C39B -152(7)
C32 P1 C40 C41 -68.9(9)
C36 P1 C40 C41 -179.0(8)
Ru1 P1 C40 C41 58.3(9)
P1 C40 C41 C42 170.6(8)
C40 C41 C42 C43 -179.4(13)
P1 C40B C41B C42B -159(3)
C40B C41B C42B C43B -47(6)
C8 C9 C10 C11 0.9(10)
C9 C10 C11 C12 -1.2(10)
O1 S1 C13 C18 -161.6(5)
O2 S1 C13 C18 72.8(5)
N3 S1 C13 C18 -47.8(5)
O1 S1 C13 C14 24.9(5)
O2 S1 C13 C14 -100.7(4)
N3 S1 C13 C14 138.8(4)
C10 C11 C12 C7 1.9(9)
C8 C7 C12 C11 -2.4(8)
N2 C7 C12 C11 -173.6(5)
C18 C13 C14 C15 0.9(9)
S1 C13 C14 C15 174.6(5)
C17 C16 C15 C14 0.5(10)
C19 C16 C15 C14 -179.2(6)
C13 C14 C15 C16 -0.9(10)
C14 C13 C18 C17 -0.5(9)
S1 C13 C18 C17 -173.7(5)
C15 C16 C17 C18 -0.1(10)
C19 C16 C17 C18 179.6(6)
C13 C18 C17 C16 0.1(10)
C3 C2 N3 S1 7.2(7)
C1 C2 N3 S1 -176.3(3)
C3 C2 N3 Ru1 -149.5(4)
C1 C2 N3 Ru1 27.0(5)
O1 S1 N3 C2 -168.1(4)
O2 S1 N3 C2 -39.4(4)
C13 S1 N3 C2 77.9(4)
O1 S1 N3 Ru1 -14.7(3)
O2 S1 N3 Ru1 114.0(3)
C13 S1 N3 Ru1 -128.7(3)
N3 C2 C3 C4 171.9(5)
C1 C2 C3 C4 -4.5(7)
C2 C3 C4 C5 0.8(8)
C3 C4 C5 C6 1.3(9)
C4 C5 C6 C1 0.6(8)
C2 C1 C6 C5 -4.5(7)
N1 C1 C6 C5 -173.5(5)
F5 P2 F2 F4 94.4(8)
F1 P2 F2 F4 37(3)
F6 P2 F2 F4 -93.9(7)
F3 P2 F2 F4 -165.4(10)
F5 P2 F4 F2 -91.8(7)
F1 P2 F4 F2 -171.7(8)
F6 P2 F4 F2 84.8(6)
F3 P2 F4 F2 127(2)
F3B P2 F1B F6B 104.4(12)
F2B P2 F1B F6B 63(4)
F5B P2 F1B F6B -175.8(11)
F4B P2 F1B F6B -94.0(9)
F6B P2 F2B F3B 104.2(12)
F1B P2 F2B F3B 45(4)
F5B P2 F2B F3B -79.4(12)
F4B P2 F2B F3B -159.8(12)
F6B P2 F3B F2B -98.4(10)
F1B P2 F3B F2B -170.8(10)
F5B P2 F3B F2B 82.7(12)
F4B P2 F3B F2B 88(3)
F3B P2 F6B F1B -102.6(12)
F2B P2 F6B F1B -168.4(12)
F4B P2 F6B F1B 75.5(10)
